data_7123686
loop_
_publ_author_name
'Chen, Yuan'
'Qian, Cheng'
'Zhao, Qian'
'Cheng, Ming'
'Dong, Xinran'
'Zhao, Yue'
'Jiang, Juli'
'Wang, Leyong'

_publ_section_title
;
 Adjustable Chiral Self-sorting and Self-discriminating Behaviour between
 Diamond-like Tr\"oger&#x2019;s Base-linked Cryptands
;
_journal_name_full 'Chemical Communications'
_journal_paper_doi 10.1039/C9CC03577J
_journal_year 2019
_chemical_formula_sum 'C27 H34 N2 O8'
_chemical_formula_weight 514.56
_space_group_crystal_system orthorhombic
_space_group_IT_number 20
_space_group_name_Hall 'C 2c 2'
_space_group_name_H-M_alt 'C 2 2 21'
_symmetry_space_group_name_Hall 'C 2c 2'
_symmetry_space_group_name_H-M 'C 2 2 21'
_atom_sites_solution_hydrogens mixed
_audit_creation_method SHELXL-2018/3
_audit_update_record
;
2019-01-03 deposited with the CCDC.    2019-06-18 downloaded from the CCDC.
;
_cell_angle_alpha 90
_cell_angle_beta 90
_cell_angle_gamma 90
_cell_formula_units_Z 4
_cell_length_a 33.681(11)
_cell_length_b 13.162(5)
_cell_length_c 11.381(4)
_cell_measurement_reflns_used 3988
_cell_measurement_temperature 296(2)
_cell_measurement_theta_max 25.88
_cell_measurement_theta_min 2.38
_cell_volume 5045(3)
_computing_cell_refinement 'Bruker SAINT'
_computing_data_collection 'Bruker APEX2'
_computing_data_reduction 'Bruker SAINT'
_computing_molecular_graphics 'Bruker SHELXTL'
_computing_publication_material 'Bruker SHELXTL'
_computing_structure_refinement 'SHELXL-2018/3 (Sheldrick, 2018)'
_computing_structure_solution 'SHELXT 2014/5 (Sheldrick, 2014)'
_diffrn_ambient_temperature 296(2)
_diffrn_measured_fraction_theta_full 0.997
_diffrn_measured_fraction_theta_max 0.997
_diffrn_measurement_device_type 'Bruker APEX-II CCD'
_diffrn_measurement_method '\f and \w scans'
_diffrn_radiation_type MoK\a
_diffrn_radiation_wavelength 0.71073
_diffrn_reflns_av_R_equivalents 0.1355
_diffrn_reflns_av_unetI/netI 0.1255
_diffrn_reflns_Laue_measured_fraction_full 0.997
_diffrn_reflns_Laue_measured_fraction_max 0.997
_diffrn_reflns_limit_h_max 39
_diffrn_reflns_limit_h_min -40
_diffrn_reflns_limit_k_max 11
_diffrn_reflns_limit_k_min -15
_diffrn_reflns_limit_l_max 11
_diffrn_reflns_limit_l_min -13
_diffrn_reflns_number 11724
_diffrn_reflns_point_group_measured_fraction_full 0.990
_diffrn_reflns_point_group_measured_fraction_max 0.990
_diffrn_reflns_theta_full 25.010
_diffrn_reflns_theta_max 25.010
_diffrn_reflns_theta_min 2.160
_exptl_absorpt_coefficient_mu 0.050
_exptl_crystal_density_diffrn 0.677
_exptl_crystal_F_000 1096
_exptl_crystal_size_max 0.260
_exptl_crystal_size_mid 0.230
_exptl_crystal_size_min 0.220
_refine_diff_density_max 0.285
_refine_diff_density_min -0.262
_refine_diff_density_rms 0.059
_refine_ls_abs_structure_details
;
 Refined as an inversion twin.
;
_refine_ls_abs_structure_Flack 3(3)
_refine_ls_extinction_method none
_refine_ls_goodness_of_fit_ref 1.193
_refine_ls_hydrogen_treatment constr
_refine_ls_matrix_type full
_refine_ls_number_parameters 169
_refine_ls_number_reflns 4417
_refine_ls_number_restraints 0
_refine_ls_restrained_S_all 1.193
_refine_ls_R_factor_all 0.1239
_refine_ls_R_factor_gt 0.0887
_refine_ls_shift/su_max 0.000
_refine_ls_shift/su_mean 0.000
_refine_ls_structure_factor_coef Fsqd
_refine_ls_weighting_details 'w=1/[\s^2^(Fo^2^)+10.0000P] where P=(Fo^2^+2Fc^2^)/3'
_refine_ls_weighting_scheme calc
_refine_ls_wR_factor_gt 0.1997
_refine_ls_wR_factor_ref 0.2163
_reflns_Friedel_coverage 0.773
_reflns_Friedel_fraction_full 0.981
_reflns_Friedel_fraction_max 0.981
_reflns_number_gt 2936
_reflns_number_total 4417
_reflns_threshold_expression 'I > 2\s(I)'
_cod_data_source_file c9cc03577j2.cif
_cod_data_source_block 20180508wly_0m_a_sq
_cod_database_code 7123686
_shelx_shelxl_version_number 2018/3
_shelx_space_group_comment
;
The symmetry employed for this shelxl refinement is uniquely defined
by the following loop, which should always be used as a source of
symmetry information in preference to the above space-group names.
They are only intended as comments.
;
_shelx_estimated_absorpt_t_min 0.987
_shelx_estimated_absorpt_t_max 0.989

loop_
_space_group_symop_operation_xyz
'x, y, z'
'-x, -y, z+1/2'
'x, -y, -z'
'-x, y, -z+1/2'
'x+1/2, y+1/2, z'
'-x+1/2, -y+1/2, z+1/2'
'x+1/2, -y+1/2, -z'
'-x+1/2, y+1/2, -z+1/2'

loop_
_atom_site_label
_atom_site_type_symbol
_atom_site_fract_x
_atom_site_fract_y
_atom_site_fract_z
_atom_site_U_iso_or_equiv
_atom_site_adp_type
_atom_site_occupancy
_atom_site_site_symmetry_order
_atom_site_calc_flag
_atom_site_refinement_flags_posn
_atom_site_refinement_flags_adp
_atom_site_refinement_flags_occupancy
O1 O 0.22781(13) 0.2029(3) 0.1339(4) 0.0379(11) Uani 1 1 d . . .
O2 O 0.17096(14) 0.2862(4) -0.0357(5) 0.0587(14) Uani 1 1 d . . .
O3 O 0.18018(15) 0.4543(4) -0.2827(5) 0.0566(14) Uani 1 1 d . . .
O4 O 0.21537(14) 0.3407(3) 0.3057(4) 0.0457(12) Uani 1 1 d . . .
N1 N 0.33488(16) 0.4077(4) -0.0268(5) 0.0417(14) Uani 1 1 d . . .
C1 C 0.30395(17) 0.3966(5) 0.0588(6) 0.0339(15) Uani 1 1 d . . .
C2 C 0.29622(18) 0.4707(4) 0.1433(6) 0.0384(16) Uani 1 1 d . . .
C3 C 0.26619(19) 0.4501(5) 0.2256(6) 0.0396(16) Uani 1 1 d . . .
H3 H 0.260853 0.496914 0.284741 0.048 Uiso 1 1 calc R U .
C4 C 0.2442(2) 0.3600(5) 0.2194(6) 0.0395(16) Uani 1 1 d . . .
C5 C 0.25149(19) 0.2894(4) 0.1307(6) 0.0367(15) Uani 1 1 d . . .
C6 C 0.28156(18) 0.3051(5) 0.0561(6) 0.0366(15) Uani 1 1 d . . .
H6 H 0.287940 0.255187 0.001395 0.044 Uiso 1 1 calc R U .
C7 C 0.3170(2) 0.5719(5) 0.1428(7) 0.0478(18) Uani 1 1 d . . .
H7A H 0.298560 0.625339 0.162657 0.057 Uiso 1 1 d R U .
H7B H 0.337839 0.571389 0.201687 0.057 Uiso 1 1 d R U .
C8 C 0.3599(3) 0.500000 0.000000 0.051(3) Uani 1 2 d S T P
H8A H 0.377100 0.485960 0.068560 0.061 Uiso 1 1 d R U .
C16 C 0.2182(2) 0.1546(5) 0.0252(6) 0.0433(17) Uani 1 1 d . . .
H16A H 0.221043 0.081611 0.033420 0.052 Uiso 1 1 calc R U .
H16B H 0.236457 0.177292 -0.035348 0.052 Uiso 1 1 calc R U .
C17 C 0.1761(3) 0.1801(7) -0.0102(7) 0.070(3) Uani 1 1 d . . .
H17A H 0.169211 0.141117 -0.079502 0.084 Uiso 1 1 d R U .
H17B H 0.158071 0.161227 0.052518 0.084 Uiso 1 1 d R U .
C18 C 0.1878(2) 0.3227(6) -0.1450(7) 0.060(2) Uani 1 1 d . . .
H18A H 0.182469 0.275091 -0.208052 0.072 Uiso 1 1 calc R U .
H18B H 0.216372 0.330412 -0.137383 0.072 Uiso 1 1 calc R U .
C19 C 0.1683(3) 0.4260(6) -0.1712(7) 0.066(2) Uani 1 1 d . . .
H19A H 0.139653 0.420178 -0.167616 0.079 Uiso 1 1 calc R U .
H19B H 0.176788 0.476252 -0.114047 0.079 Uiso 1 1 calc R U .
C20 C 0.1593(2) 0.5440(6) -0.3228(7) 0.064(2) Uani 1 1 d . . .
H20A H 0.131401 0.537407 -0.303232 0.077 Uiso 1 1 d R U .
H20B H 0.161361 0.548237 -0.407682 0.077 Uiso 1 1 d R U .
C21 C 0.1758(3) 0.3556(6) 0.2705(6) 0.056(2) Uani 1 1 d . . .
H21A H 0.159592 0.298587 0.296350 0.067 Uiso 1 1 d R U .
H21B H 0.174482 0.359167 0.185490 0.067 Uiso 1 1 d R U .

loop_
_atom_site_aniso_label
_atom_site_aniso_U_11
_atom_site_aniso_U_22
_atom_site_aniso_U_33
_atom_site_aniso_U_23
_atom_site_aniso_U_13
_atom_site_aniso_U_12
O1 0.054(3) 0.031(2) 0.029(2) 0.000(2) 0.004(2) -0.009(2)
O2 0.050(3) 0.066(4) 0.061(4) -0.004(3) -0.001(3) 0.008(3)
O3 0.062(3) 0.056(3) 0.052(3) -0.007(3) -0.007(3) 0.008(3)
O4 0.054(3) 0.053(3) 0.031(3) -0.003(2) -0.005(2) -0.002(2)
N1 0.041(3) 0.040(3) 0.044(4) -0.003(3) -0.009(3) 0.002(3)
C1 0.024(3) 0.037(3) 0.041(4) 0.001(3) 0.002(3) 0.006(3)
C2 0.038(4) 0.031(3) 0.046(4) 0.002(3) -0.009(3) -0.003(3)
C3 0.051(4) 0.037(4) 0.031(4) -0.010(3) -0.005(3) 0.005(3)
C4 0.044(4) 0.049(4) 0.026(4) -0.004(3) -0.002(3) 0.001(3)
C5 0.039(4) 0.032(3) 0.039(4) -0.004(3) -0.015(3) 0.000(3)
C6 0.037(4) 0.034(3) 0.039(4) 0.001(3) -0.005(3) 0.004(3)
C7 0.050(4) 0.042(4) 0.052(5) -0.012(4) -0.014(4) -0.007(3)
C8 0.027(5) 0.052(6) 0.074(8) 0.010(6) 0.000 0.000
C16 0.057(4) 0.037(4) 0.036(4) -0.002(3) -0.005(4) -0.007(3)
C17 0.087(6) 0.083(7) 0.039(5) -0.011(4) 0.005(5) -0.023(5)
C18 0.054(5) 0.070(5) 0.056(5) -0.011(4) -0.016(4) 0.007(4)
C19 0.086(6) 0.056(5) 0.056(6) -0.019(4) -0.027(5) 0.003(5)
C20 0.061(5) 0.067(5) 0.063(6) -0.009(5) -0.011(4) 0.018(4)
C21 0.079(6) 0.062(5) 0.027(4) -0.006(4) 0.007(4) -0.020(4)

loop_
_atom_type_symbol
_atom_type_description
_atom_type_scat_dispersion_real
_atom_type_scat_dispersion_imag
_atom_type_scat_source
C C 0.0033 0.0016 'International Tables Vol C Tables 4.2.6.8 and 6.1.1.4'
H H 0.0000 0.0000 'International Tables Vol C Tables 4.2.6.8 and 6.1.1.4'
N N 0.0061 0.0033 'International Tables Vol C Tables 4.2.6.8 and 6.1.1.4'
O O 0.0106 0.0060 'International Tables Vol C Tables 4.2.6.8 and 6.1.1.4'

loop_
_geom_angle_atom_site_label_1
_geom_angle_atom_site_label_2
_geom_angle_atom_site_label_3
_geom_angle
_geom_angle_site_symmetry_1
_geom_angle_site_symmetry_3
C5 O1 C16 118.1(5) . .
C17 O2 C18 116.7(6) . .
C19 O3 C20 111.7(6) . .
C4 O4 C21 115.5(5) . .
C1 N1 C7 109.3(5) . 3_565
C1 N1 C8 110.5(5) . .
C7 N1 C8 105.2(5) 3_565 .
C2 C1 C6 120.6(6) . .
C2 C1 N1 122.2(6) . .
C6 C1 N1 117.3(6) . .
C1 C2 C3 117.4(6) . .
C1 C2 C7 122.0(6) . .
C3 C2 C7 120.5(6) . .
C4 C3 C2 120.7(6) . .
C4 C3 H3 119.7 . .
C2 C3 H3 119.7 . .
C3 C4 C5 120.5(6) . .
C3 C4 O4 119.0(6) . .
C5 C4 O4 120.5(6) . .
C6 C5 O1 125.3(6) . .
C6 C5 C4 119.3(6) . .
O1 C5 C4 115.2(6) . .
C5 C6 C1 121.3(6) . .
C5 C6 H6 119.4 . .
C1 C6 H6 119.4 . .
N1 C7 C2 110.7(6) 3_565 .
N1 C7 H7A 109.9 3_565 .
C2 C7 H7A 110.1 . .
N1 C7 H7B 109.0 3_565 .
C2 C7 H7B 109.1 . .
H7A C7 H7B 107.9 . .
N1 C8 N1 112.2(7) . 3_565
N1 C8 H8A 109.7 . .
N1 C8 H8A 108.5 3_565 .
N1 C8 H8A 108.5(3) . 3_565
N1 C8 H8A 109.7(2) 3_565 3_565
H8A C8 H8A 108.2 . 3_565
O1 C16 C17 110.1(6) . .
O1 C16 H16A 109.6 . .
C17 C16 H16A 109.6 . .
O1 C16 H16B 109.6 . .
C17 C16 H16B 109.6 . .
H16A C16 H16B 108.2 . .
O2 C17 C16 112.4(6) . .
O2 C17 H17A 108.7 . .
C16 C17 H17A 108.9 . .
O2 C17 H17B 108.8 . .
C16 C17 H17B 109.6 . .
H17A C17 H17B 108.3 . .
O2 C18 C19 107.0(7) . .
O2 C18 H18A 110.3 . .
C19 C18 H18A 110.3 . .
O2 C18 H18B 110.3 . .
C19 C18 H18B 110.3 . .
H18A C18 H18B 108.6 . .
O3 C19 C18 107.0(7) . .
O3 C19 H19A 110.3 . .
C18 C19 H19A 110.3 . .
O3 C19 H19B 110.3 . .
C18 C19 H19B 110.3 . .
H19A C19 H19B 108.6 . .
O3 C20 C21 113.5(6) . 3_565
O3 C20 H20A 109.0 . .
C21 C20 H20A 109.6 3_565 .
O3 C20 H20B 109.0 . .
C21 C20 H20B 107.9 3_565 .
H20A C20 H20B 107.7 . .
O4 C21 C20 110.4(6) . 3_565
O4 C21 H21A 109.7 . .
C20 C21 H21A 109.9 3_565 .
O4 C21 H21B 109.5 . .
C20 C21 H21B 109.0 3_565 .
H21A C21 H21B 108.2 . .

loop_
_geom_bond_atom_site_label_1
_geom_bond_atom_site_label_2
_geom_bond_distance
_geom_bond_site_symmetry_2
O1 C5 1.390(7) .
O1 C16 1.428(7) .
O2 C17 1.437(10) .
O2 C18 1.449(9) .
O3 C19 1.381(10) .
O3 C20 1.449(8) .
O4 C4 1.405(8) .
O4 C21 1.406(9) .
N1 C1 1.434(8) .
N1 C7 1.474(9) 3_565
N1 C8 1.509(7) .
C1 C2 1.394(9) .
C1 C6 1.421(8) .
C2 C3 1.405(9) .
C2 C7 1.505(8) .
C3 C4 1.400(9) .
C3 H3 0.9300 .
C4 C5 1.395(9) .
C5 C6 1.338(9) .
C6 H6 0.9300 .
C7 H7A 0.9663 .
C7 H7B 0.9698 .
C8 H8A 0.9896 .
C8 H8A 0.9896 3_565
C16 C17 1.514(10) .
C16 H16A 0.9700 .
C16 H16B 0.9700 .
C17 H17A 0.9690 .
C17 H17B 0.9688 .
C18 C19 1.539(10) .
C18 H18A 0.9700 .
C18 H18B 0.9700 .
C19 H19A 0.9700 .
C19 H19B 0.9700 .
C20 C21 1.552(10) 3_565
C20 H20A 0.9694 .
C20 H20B 0.9700 .
C21 H21A 0.9732 .
C21 H21B 0.9700 .

loop_
_geom_torsion_atom_site_label_1
_geom_torsion_atom_site_label_2
_geom_torsion_atom_site_label_3
_geom_torsion_atom_site_label_4
_geom_torsion
_geom_torsion_site_symmetry_1
_geom_torsion_site_symmetry_4
C7 N1 C1 C2 -107.3(6) 3_565 .
C8 N1 C1 C2 8.0(8) . .
C7 N1 C1 C6 73.9(7) 3_565 .
C8 N1 C1 C6 -170.8(5) . .
C6 C1 C2 C3 1.1(9) . .
N1 C1 C2 C3 -177.7(6) . .
C6 C1 C2 C7 -174.9(6) . .
N1 C1 C2 C7 6.3(9) . .
C1 C2 C3 C4 -2.1(9) . .
C7 C2 C3 C4 173.9(6) . .
C2 C3 C4 C5 -0.7(10) . .
C2 C3 C4 O4 177.8(5) . .
C21 O4 C4 C3 103.8(7) . .
C21 O4 C4 C5 -77.7(8) . .
C16 O1 C5 C6 -36.0(9) . .
C16 O1 C5 C4 149.0(6) . .
C3 C4 C5 C6 4.6(9) . .
O4 C4 C5 C6 -173.8(6) . .
C3 C4 C5 O1 179.9(6) . .
O4 C4 C5 O1 1.5(9) . .
O1 C5 C6 C1 179.5(6) . .
C4 C5 C6 C1 -5.8(9) . .
C2 C1 C6 C5 3.0(9) . .
N1 C1 C6 C5 -178.2(5) . .
C1 C2 C7 N1 18.2(9) . 3_565
C3 C2 C7 N1 -157.7(6) . 3_565
C1 N1 C8 N1 -46.9(3) . 3_565
C7 N1 C8 N1 71.0(4) 3_565 3_565
C5 O1 C16 C17 -103.1(7) . .
C18 O2 C17 C16 73.3(8) . .
O1 C16 C17 O2 65.4(8) . .
C17 O2 C18 C19 163.2(6) . .
C20 O3 C19 C18 172.2(6) . .
O2 C18 C19 O3 -171.9(6) . .
C19 O3 C20 C21 78.7(8) . 3_565
C4 O4 C21 C20 -104.4(7) . 3_565
